data_4122099
loop_
_publ_author_name
'Kuriyama, Shogo'
'Arashiba, Kazuya'
'Nakajima, Kazunari'
'Tanaka, Hiromasa'
'Kamaru, Nobuaki'
'Yoshizawa, Kazunari'
'Nishibayashi, Yoshiaki'

_publ_section_title
;
 Catalytic Formation of Ammonia from Molecular Dinitrogen by Use of
 Dinitrogen-Bridged Dimolybdenum-Dinitrogen Complexes Bearing PNP-Pincer
 Ligands: Remarkable Effect of Substituent at PNP-Pincer Ligand.
;
_journal_issue 27
_journal_name_full 'Journal of the American Chemical Society'
_journal_page_first 9719
_journal_page_last 9731
_journal_paper_doi 10.1021/ja5044243
_journal_volume 136
_journal_year 2014
_chemical_formula_moiety 'C60 H118 Mo2 N12 P4 '
_chemical_formula_sum 'C60 H118 Mo2 N12 P4'
_chemical_formula_weight 1323.45
_space_group_IT_number 15
_symmetry_cell_setting monoclinic
_symmetry_Int_Tables_number 15
_symmetry_space_group_name_Hall '-C 2yc'
_symmetry_space_group_name_H-M 'C 1 2/c 1'
_cell_angle_alpha 90.0000
_cell_angle_beta 103.7381(10)
_cell_angle_gamma 90.0000
_cell_formula_units_Z 4
_cell_length_a 24.7796(9)
_cell_length_b 21.6001(9)
_cell_length_c 13.6238(6)
_cell_measurement_reflns_used 16348
_cell_measurement_temperature 173.1
_cell_measurement_theta_max 27.4
_cell_measurement_theta_min 3.1
_cell_volume 7083.4(5)
_computing_cell_refinement PROCESS-AUTO
_computing_data_collection PROCESS-AUTO
_computing_data_reduction CrystalStructure
_computing_publication_material 'CrystalStructure 3.8'
_computing_structure_refinement CRYSTALS
_computing_structure_solution SHELXS97
_diffrn_ambient_temperature 173.1
_diffrn_detector_area_resol_mean 10.00
_diffrn_measured_fraction_theta_full 0.991
_diffrn_measured_fraction_theta_max 0.991
_diffrn_measurement_device_type 'Rigaku RAXIS-RAPID'
_diffrn_measurement_method \w
_diffrn_radiation_type 'Mo K\a'
_diffrn_radiation_wavelength 0.71075
_diffrn_reflns_av_R_equivalents 0.040
_diffrn_reflns_limit_h_max 32
_diffrn_reflns_limit_h_min -32
_diffrn_reflns_limit_k_max 28
_diffrn_reflns_limit_k_min -28
_diffrn_reflns_limit_l_max 17
_diffrn_reflns_limit_l_min -17
_diffrn_reflns_number 33451
_diffrn_reflns_theta_full 27.47
_diffrn_reflns_theta_max 27.47
_exptl_absorpt_coefficient_mu 0.487
_exptl_absorpt_correction_T_max 0.930
_exptl_absorpt_correction_T_min 0.652
_exptl_absorpt_correction_type multi-scan
_exptl_absorpt_process_details
;
    Higashi, T. (1995). Program for Absorption Correction.
    Rigaku Corporation, Tokyo, Japan.
;
_exptl_crystal_colour dark
_exptl_crystal_density_diffrn 1.241
_exptl_crystal_density_method 'not measured'
_exptl_crystal_description block
_exptl_crystal_F_000 2824.00
_exptl_crystal_size_max 0.30
_exptl_crystal_size_mid 0.20
_exptl_crystal_size_min 0.15
_refine_diff_density_max 0.79
_refine_diff_density_min -0.76
_refine_ls_extinction_method none
_refine_ls_goodness_of_fit_ref 1.008
_refine_ls_hydrogen_treatment refall
_refine_ls_number_parameters 423
_refine_ls_number_reflns 8033
_refine_ls_R_factor_gt 0.0420
_refine_ls_shift/su_max 0.0000
_refine_ls_structure_factor_coef Fsqd
_refine_ls_weighting_details 'w = 1/[3.1000\s(Fo^2^)]/(4Fo^2^)'
_refine_ls_weighting_scheme calc
_refine_ls_wR_factor_ref 0.1031
_reflns_number_gt 5358
_reflns_number_total 8033
_reflns_threshold_expression F^2^>2.0\s(F^2^)
_cod_data_source_file ja5044243_si_002.cif
_cod_data_source_block '[Mo(N2)2(3e)]2(mu-N2)_(1e)'
_cod_depositor_comments 'Adding full bibliography for 4122097--4122101.cif.'
_cod_original_formula_sum 'C60 H118 Mo2 N12 P4 '
_cod_database_code 4122099

loop_
_symmetry_equiv_pos_site_id
_symmetry_equiv_pos_as_xyz
1 +X,+Y,+Z
2 -X,+Y,1/2-Z
3 -X,-Y,-Z
4 +X,-Y,1/2+Z
5 1/2+X,1/2+Y,+Z
6 1/2-X,1/2+Y,1/2-Z
7 1/2-X,1/2-Y,-Z
8 1/2+X,1/2-Y,1/2+Z

loop_
_atom_site_label
_atom_site_type_symbol
_atom_site_fract_x
_atom_site_fract_y
_atom_site_fract_z
_atom_site_U_iso_or_equiv
_atom_site_adp_type
_atom_site_occupancy
_atom_site_symmetry_multiplicity
_atom_site_calc_flag
_atom_site_refinement_flags
Mo(1) Mo 0.0000 0.37278(2) 0.2500 0.02360(11) Uani 1.00 2 d S
Mo(2) Mo 0.0000 0.13239(2) 0.2500 0.02502(12) Uani 1.00 2 d S
P(1) P 0.08624(4) 0.39640(5) 0.19693(7) 0.0285(2) Uani 1.00 1 d .
P(2) P 0.08723(4) 0.10875(5) 0.37515(7) 0.0308(2) Uani 1.00 1 d .
N(1) N 0.0000 0.47376(19) 0.2500 0.0248(11) Uani 1.00 2 d S
N(2) N -0.04105(11) 0.37221(14) 0.1038(2) 0.0341(9) Uani 1.00 1 d .
N(3) N -0.06461(12) 0.37172(18) 0.0240(2) 0.0505(11) Uani 1.00 1 d .
N(4) N 0.0000 0.2792(2) 0.2500 0.0241(12) Uani 1.00 2 d S
N(5) N 0.0000 0.2263(2) 0.2500 0.0243(11) Uani 1.00 2 d S
N(6) N 0.0000 0.03160(19) 0.2500 0.0261(11) Uani 1.00 2 d S
N(7) N 0.03935(12) 0.13258(15) 0.1370(2) 0.0346(9) Uani 1.00 1 d .
N(8) N 0.06177(13) 0.13193(19) 0.0740(2) 0.0535(12) Uani 1.00 1 d .
C(1) C 0.10949(15) 0.35026(18) 0.0959(2) 0.0363(11) Uani 1.00 1 d .
C(2) C 0.05793(15) 0.3188(2) 0.0305(2) 0.0483(13) Uani 1.00 1 d .
C(3) C 0.14867(15) 0.2981(2) 0.1454(3) 0.0503(13) Uani 1.00 1 d .
C(4) C 0.13602(17) 0.3888(2) 0.0248(3) 0.0587(15) Uani 1.00 1 d .
C(5) C 0.15135(14) 0.42129(19) 0.2943(2) 0.0362(11) Uani 1.00 1 d .
C(6) C 0.13515(14) 0.47516(19) 0.3559(2) 0.0451(12) Uani 1.00 1 d .
C(7) C 0.17311(15) 0.36735(19) 0.3669(2) 0.0492(13) Uani 1.00 1 d .
C(8) C 0.19914(15) 0.4453(2) 0.2492(3) 0.0588(15) Uani 1.00 1 d .
C(9) C 0.06041(13) 0.47020(17) 0.1320(2) 0.0327(10) Uani 1.00 1 d .
C(10) C 0.02770(13) 0.50703(17) 0.1919(2) 0.0281(10) Uani 1.00 1 d .
C(11) C 0.02744(14) 0.57078(18) 0.1910(2) 0.0330(10) Uani 1.00 1 d .
C(12) C 0.0000 0.6048(2) 0.2500 0.0277(14) Uani 1.00 2 d S
C(13) C 0.000000(10) 0.6736(2) 0.250000(10) 0.0459(18) Uani 1.00 2 d S
C(14) C 0.15108(14) 0.08362(19) 0.3312(2) 0.0387(11) Uani 1.00 1 d .
C(15) C 0.13483(15) 0.02902(19) 0.2571(2) 0.0478(13) Uani 1.00 1 d .
C(16) C 0.19994(15) 0.0612(2) 0.4154(3) 0.0625(15) Uani 1.00 1 d .
C(17) C 0.17177(15) 0.1370(2) 0.2741(3) 0.0543(14) Uani 1.00 1 d .
C(18) C 0.11224(16) 0.1546(2) 0.4972(2) 0.0420(11) Uani 1.00 1 d .
C(19) C 0.06104(16) 0.1852(2) 0.5203(2) 0.0549(14) Uani 1.00 1 d .
C(20) C 0.13973(17) 0.1153(2) 0.5897(2) 0.0597(14) Uani 1.00 1 d .
C(21) C 0.15125(17) 0.2060(2) 0.4807(3) 0.0593(15) Uani 1.00 1 d .
C(22) C 0.06211(14) 0.03520(17) 0.4196(2) 0.0358(10) Uani 1.00 1 d .
C(23) C 0.02846(14) -0.00185(18) 0.3318(2) 0.0302(10) Uani 1.00 1 d .
C(24) C 0.02766(14) -0.06583(18) 0.3333(2) 0.0340(11) Uani 1.00 1 d .
C(25) C 0.0000 -0.0993(2) 0.2500 0.0310(15) Uani 1.00 2 d S
C(26) C 0.000000(10) -0.1682(2) 0.250000(10) 0.0473(19) Uani 1.00 2 d S
C(27) C 0.1956(4) 0.1063(4) 0.9922(7) 0.181(5) Uani 1.00 1 d .
C(28) C 0.1686(4) 0.1525(4) 0.9343(9) 0.192(6) Uani 1.00 1 d .
C(29) C 0.1989(2) 0.1921(3) 0.8854(4) 0.106(2) Uani 1.00 1 d .
C(30) C 0.1671(2) 0.2452(4) 0.8260(5) 0.119(2) Uani 1.00 1 d .
C(31) C 0.1970(2) 0.2881(4) 0.7747(5) 0.130(3) Uani 1.00 1 d .
C(32) C 0.1669(2) 0.3454(3) 0.7146(4) 0.155(2) Uani 1.00 1 d .
H(1) H 0.0532 0.2793 0.0580 0.060 Uiso 1.00 1 c R
H(2) H 0.0622 0.3140 -0.0366 0.061 Uiso 1.00 1 c R
H(3) H 0.0262 0.3437 0.0299 0.061 Uiso 1.00 1 c R
H(4) H 0.1858 0.3129 0.1606 0.061 Uiso 1.00 1 c R
H(5) H 0.1455 0.2636 0.1011 0.061 Uiso 1.00 1 c R
H(6) H 0.1391 0.2859 0.2060 0.061 Uiso 1.00 1 c R
H(7) H 0.1081 0.4027 -0.0315 0.076 Uiso 1.00 1 c R
H(8) H 0.1624 0.3644 0.0017 0.076 Uiso 1.00 1 c R
H(9) H 0.1541 0.4236 0.0609 0.076 Uiso 1.00 1 c R
H(10) H 0.1397 0.5133 0.3241 0.052 Uiso 1.00 1 c R
H(11) H 0.1584 0.4746 0.4223 0.052 Uiso 1.00 1 c R
H(12) H 0.0975 0.4708 0.3592 0.052 Uiso 1.00 1 c R
H(13) H 0.1564 0.3693 0.4227 0.057 Uiso 1.00 1 c R
H(14) H 0.2123 0.3700 0.3904 0.057 Uiso 1.00 1 c R
H(15) H 0.1636 0.3293 0.3322 0.057 Uiso 1.00 1 c R
H(16) H 0.2226 0.4118 0.2410 0.071 Uiso 1.00 1 c R
H(17) H 0.2201 0.4750 0.2941 0.071 Uiso 1.00 1 c R
H(18) H 0.1843 0.4641 0.1855 0.071 Uiso 1.00 1 c R
H(19) H 0.0911 0.4942 0.1235 0.040 Uiso 1.00 1 c R
H(20) H 0.0371 0.4609 0.0676 0.040 Uiso 1.00 1 c R
H(21) H 0.0469 0.5920 0.1489 0.038 Uiso 1.00 1 c R
H(22) H 0.0306 0.6883 0.3005 0.056 Uiso 0.50 1 c R
H(23) H -0.0336 0.6883 0.2637 0.056 Uiso 0.50 1 c R
H(24) H 0.0030 0.6883 0.1858 0.056 Uiso 0.50 1 c R
H(25) H 0.1403 -0.0089 0.2934 0.060 Uiso 1.00 1 c R
H(26) H 0.1574 0.0296 0.2096 0.060 Uiso 1.00 1 c R
H(27) H 0.0969 0.0327 0.2224 0.060 Uiso 1.00 1 c R
H(28) H 0.2232 0.0953 0.4411 0.073 Uiso 1.00 1 c R
H(29) H 0.2207 0.0310 0.3893 0.072 Uiso 1.00 1 c R
H(30) H 0.1860 0.0434 0.4682 0.072 Uiso 1.00 1 c R
H(31) H 0.1539 0.1345 0.2044 0.065 Uiso 1.00 1 c R
H(32) H 0.2109 0.1345 0.2823 0.065 Uiso 1.00 1 c R
H(33) H 0.1626 0.1752 0.3007 0.066 Uiso 1.00 1 c R
H(34) H 0.0559 0.2248 0.4891 0.064 Uiso 1.00 1 c R
H(35) H 0.0661 0.1897 0.5913 0.064 Uiso 1.00 1 c R
H(36) H 0.0293 0.1602 0.4945 0.065 Uiso 1.00 1 c R
H(37) H 0.1121 0.1021 0.6230 0.068 Uiso 1.00 1 c R
H(38) H 0.1669 0.1393 0.6349 0.068 Uiso 1.00 1 c R
H(39) H 0.1570 0.0802 0.5683 0.068 Uiso 1.00 1 c R
H(40) H 0.1883 0.1907 0.4962 0.069 Uiso 1.00 1 c R
H(41) H 0.1488 0.2401 0.5233 0.069 Uiso 1.00 1 c R
H(42) H 0.1412 0.2189 0.4121 0.069 Uiso 1.00 1 c R
H(43) H 0.0930 0.0111 0.4535 0.042 Uiso 1.00 1 c R
H(44) H 0.0394 0.0445 0.4649 0.042 Uiso 1.00 1 c R
H(45) H 0.0466 -0.0871 0.3926 0.042 Uiso 1.00 1 c R
H(46) H 0.0307 -0.1829 0.2260 0.058 Uiso 0.50 1 c R
H(47) H -0.0336 -0.1829 0.2072 0.058 Uiso 0.50 1 c R
H(48) H 0.0029 -0.1829 0.3168 0.058 Uiso 0.50 1 c R
H(49) H 0.1971 0.0702 0.9531 0.236 Uiso 1.00 1 c R
H(50) H 0.1770 0.0970 1.0439 0.236 Uiso 1.00 1 c R
H(51) H 0.2323 0.1200 1.0219 0.236 Uiso 1.00 1 c R
H(52) H 0.1417 0.1333 0.8818 0.256 Uiso 1.00 1 c R
H(53) H 0.1504 0.1775 0.9739 0.256 Uiso 1.00 1 c R
H(54) H 0.2278 0.2092 0.9369 0.134 Uiso 1.00 1 c R
H(55) H 0.2146 0.1683 0.8407 0.134 Uiso 1.00 1 c R
H(56) H 0.1380 0.2274 0.7757 0.142 Uiso 1.00 1 c R
H(57) H 0.1517 0.2687 0.8717 0.142 Uiso 1.00 1 c R
H(58) H 0.2271 0.3035 0.8258 0.154 Uiso 1.00 1 c R
H(59) H 0.2111 0.2639 0.7282 0.154 Uiso 1.00 1 c R
H(60) H 0.1520 0.3343 0.6460 0.168 Uiso 1.00 1 c R
H(61) H 0.1938 0.3772 0.7178 0.168 Uiso 1.00 1 c R
H(62) H 0.1379 0.3599 0.7434 0.168 Uiso 1.00 1 c R

loop_
_atom_site_aniso_label
_atom_site_aniso_U_11
_atom_site_aniso_U_22
_atom_site_aniso_U_33
_atom_site_aniso_U_12
_atom_site_aniso_U_13
_atom_site_aniso_U_23
Mo(1) 0.0289(2) 0.0193(2) 0.0226(2) 0.0000 0.00604(17) 0.0000
Mo(2) 0.0316(2) 0.0196(2) 0.0234(2) 0.0000 0.00545(18) 0.0000
P(1) 0.0322(4) 0.0238(5) 0.0307(4) 0.0000(4) 0.0097(3) -0.0007(4)
P(2) 0.0340(5) 0.0263(6) 0.0299(4) -0.0001(4) 0.0033(4) -0.0002(4)
N(1) 0.024(2) 0.021(2) 0.028(2) 0.0000 0.0033(16) 0.0000
N(2) 0.0386(17) 0.034(2) 0.0296(16) 0.0009(15) 0.0075(13) 0.0033(15)
N(3) 0.0430(19) 0.077(3) 0.0303(17) 0.0018(19) 0.0064(15) 0.0056(18)
N(4) 0.030(2) 0.023(2) 0.019(2) 0.0000 0.0076(16) 0.0000
N(5) 0.028(2) 0.024(2) 0.020(2) 0.0000 0.0047(16) 0.0000
N(6) 0.027(2) 0.020(2) 0.032(2) 0.0000 0.0074(17) 0.0000
N(7) 0.0382(17) 0.032(2) 0.0331(16) -0.0042(15) 0.0068(14) -0.0018(15)
N(8) 0.049(2) 0.078(3) 0.0337(18) -0.001(2) 0.0113(16) -0.0050(19)
C(1) 0.044(2) 0.031(2) 0.039(2) -0.0011(18) 0.0184(17) -0.0039(18)
C(2) 0.062(2) 0.049(3) 0.039(2) 0.009(2) 0.0224(19) -0.008(2)
C(3) 0.051(2) 0.044(3) 0.057(2) 0.012(2) 0.017(2) -0.008(2)
C(4) 0.077(3) 0.054(3) 0.058(2) 0.002(2) 0.041(2) -0.004(2)
C(5) 0.0289(19) 0.034(2) 0.044(2) -0.0046(17) 0.0065(16) -0.0010(19)
C(6) 0.040(2) 0.039(2) 0.050(2) -0.0075(19) -0.0027(18) -0.009(2)
C(7) 0.042(2) 0.050(3) 0.049(2) 0.001(2) -0.0008(18) -0.004(2)
C(8) 0.039(2) 0.059(3) 0.079(3) -0.012(2) 0.014(2) -0.010(2)
C(9) 0.038(2) 0.028(2) 0.0338(19) -0.0036(17) 0.0116(16) 0.0010(17)
C(10) 0.0318(19) 0.024(2) 0.0268(18) -0.0008(16) 0.0030(15) 0.0002(16)
C(11) 0.040(2) 0.026(2) 0.0300(19) -0.0055(17) 0.0027(16) 0.0074(17)
C(12) 0.036(2) 0.022(3) 0.024(2) 0.0000 0.005(2) 0.0000
C(13) 0.073(4) 0.022(3) 0.045(3) 0.0000 0.017(2) 0.0000
C(14) 0.030(2) 0.039(2) 0.044(2) 0.0014(17) 0.0042(17) -0.001(2)
C(15) 0.043(2) 0.042(2) 0.064(2) 0.007(2) 0.0248(19) -0.003(2)
C(16) 0.037(2) 0.070(3) 0.074(3) 0.009(2) -0.000(2) -0.001(2)
C(17) 0.040(2) 0.060(3) 0.062(2) -0.010(2) 0.011(2) -0.007(2)
C(18) 0.053(2) 0.034(2) 0.033(2) -0.000(2) -0.0010(18) -0.0012(19)
C(19) 0.070(2) 0.050(3) 0.040(2) -0.000(2) 0.003(2) -0.012(2)
C(20) 0.074(3) 0.063(3) 0.033(2) 0.003(2) -0.006(2) -0.005(2)
C(21) 0.069(3) 0.052(3) 0.051(2) -0.022(2) 0.003(2) -0.017(2)
C(22) 0.043(2) 0.027(2) 0.035(2) 0.0078(17) 0.0039(16) 0.0038(18)
C(23) 0.033(2) 0.026(2) 0.032(2) 0.0017(16) 0.0094(16) 0.0018(17)
C(24) 0.039(2) 0.027(2) 0.039(2) 0.0067(17) 0.0156(16) 0.0095(18)
C(25) 0.034(2) 0.023(3) 0.039(2) 0.0000 0.015(2) 0.0000
C(26) 0.066(4) 0.023(3) 0.055(3) 0.0000 0.018(2) 0.0000
C(27) 0.275(13) 0.143(10) 0.173(9) -0.112(9) 0.147(8) -0.073(7)
C(28) 0.194(10) 0.148(10) 0.297(15) -0.085(8) 0.182(10) -0.096(9)
C(29) 0.086(4) 0.143(7) 0.108(5) -0.049(4) 0.058(3) -0.056(4)
C(30) 0.060(3) 0.150(7) 0.144(6) 0.004(4) 0.021(4) -0.102(5)
C(31) 0.067(4) 0.201(9) 0.117(5) -0.018(5) 0.012(4) -0.058(5)
C(32) 0.083(4) 0.187(7) 0.151(5) 0.093(4) -0.063(4) -0.093(5)

loop_
_atom_type_symbol
_atom_type_description
_atom_type_scat_dispersion_real
_atom_type_scat_dispersion_imag
_atom_type_scat_source
C C 0.003 0.002
;
International Tables for Crystallography
(1992, Vol. C, Tables 4.2.6.8 and 6.1.1.4)
;
H H 0.000 0.000
;
International Tables for Crystallography
(1992, Vol. C, Table 6.1.1.4)
;
N N 0.006 0.003
;
International Tables for Crystallography
(1992, Vol. C, Tables 4.2.6.8 and 6.1.1.4)
;
P P 0.102 0.094
;
International Tables for Crystallography
(1992, Vol. C, Tables 4.2.6.8 and 6.1.1.4)
;
Mo Mo -1.683 0.686
;
International Tables for Crystallography
(1992, Vol. C, Tables 4.2.6.8 and 6.1.1.4)
;

loop_
_geom_angle_atom_site_label_1
_geom_angle_atom_site_label_2
_geom_angle_atom_site_label_3
_geom_angle
_geom_angle_publ_flag
_geom_angle_site_symmetry_1
_geom_angle_site_symmetry_3
P(1) Mo(1) P(1) 156.12(4) yes . 2_555
P(1) Mo(1) N(1) 78.06(2) yes . .
P(1) Mo(1) N(2) 88.88(8) yes . .
P(1) Mo(1) N(2) 91.26(8) yes . 2_555
P(1) Mo(1) N(4) 101.94(2) yes . .
P(1) Mo(1) N(1) 78.06(2) yes 2_555 .
P(1) Mo(1) N(2) 91.26(8) yes 2_555 .
P(1) Mo(1) N(2) 88.88(8) yes 2_555 2_555
P(1) Mo(1) N(4) 101.94(2) yes 2_555 .
N(1) Mo(1) N(2) 90.35(8) yes . .
N(1) Mo(1) N(2) 90.35(8) yes . 2_555
N(1) Mo(1) N(4) 180.0000 yes . .
N(2) Mo(1) N(2) 179.30(12) yes . 2_555
N(2) Mo(1) N(4) 89.65(8) yes . .
N(2) Mo(1) N(4) 89.65(8) yes 2_555 .
P(2) Mo(2) P(2) 156.12(4) yes . 2_555
P(2) Mo(2) N(5) 101.94(2) yes . .
P(2) Mo(2) N(6) 78.06(2) yes . .
P(2) Mo(2) N(7) 91.44(7) yes . .
P(2) Mo(2) N(7) 88.61(7) yes . 2_555
P(2) Mo(2) N(5) 101.94(2) yes 2_555 .
P(2) Mo(2) N(6) 78.06(2) yes 2_555 .
P(2) Mo(2) N(7) 88.61(7) yes 2_555 .
P(2) Mo(2) N(7) 91.44(7) yes 2_555 2_555
N(5) Mo(2) N(6) 180.0000 yes . .
N(5) Mo(2) N(7) 89.88(9) yes . .
N(5) Mo(2) N(7) 89.88(9) yes . 2_555
N(6) Mo(2) N(7) 90.12(9) yes . .
N(6) Mo(2) N(7) 90.12(9) yes . 2_555
N(7) Mo(2) N(7) 179.77(13) yes . 2_555
Mo(1) P(1) C(1) 122.53(12) yes . .
Mo(1) P(1) C(5) 120.23(13) yes . .
Mo(1) P(1) C(9) 95.31(11) yes . .
C(1) P(1) C(5) 107.48(16) yes . .
C(1) P(1) C(9) 103.55(16) yes . .
C(5) P(1) C(9) 103.17(16) yes . .
Mo(2) P(2) C(14) 119.99(11) yes . .
Mo(2) P(2) C(18) 122.99(12) yes . .
Mo(2) P(2) C(22) 95.50(10) yes . .
C(14) P(2) C(18) 107.51(16) yes . .
C(14) P(2) C(22) 103.12(17) yes . .
C(18) P(2) C(22) 102.95(17) yes . .
Mo(1) N(1) C(10) 121.7(2) yes . .
Mo(1) N(1) C(10) 121.7(2) yes . 2_555
C(10) N(1) C(10) 116.7(3) yes . 2_555
Mo(1) N(2) N(3) 178.6(2) yes . .
Mo(1) N(4) N(5) 180.0000 yes . .
Mo(2) N(5) N(4) 180.0000 yes . .
Mo(2) N(6) C(23) 121.7(2) yes . .
Mo(2) N(6) C(23) 121.7(2) yes . 2_555
C(23) N(6) C(23) 116.6(3) yes . 2_555
Mo(2) N(7) N(8) 179.1(3) yes . .
P(1) C(1) C(2) 107.5(2) yes . .
P(1) C(1) C(3) 109.7(2) yes . .
P(1) C(1) C(4) 114.9(2) yes . .
C(2) C(1) C(3) 106.4(3) yes . .
C(2) C(1) C(4) 107.2(2) yes . .
C(3) C(1) C(4) 110.7(3) yes . .
P(1) C(5) C(6) 107.7(2) yes . .
P(1) C(5) C(7) 110.0(2) yes . .
P(1) C(5) C(8) 114.8(2) yes . .
C(6) C(5) C(7) 108.5(3) yes . .
C(6) C(5) C(8) 106.6(3) yes . .
C(7) C(5) C(8) 108.9(3) yes . .
P(1) C(9) C(10) 111.3(2) yes . .
N(1) C(10) C(9) 116.4(3) yes . .
N(1) C(10) C(11) 121.9(3) yes . .
C(9) C(10) C(11) 121.7(3) yes . .
C(10) C(11) C(12) 121.9(3) yes . .
C(11) C(12) C(11) 115.7(4) yes . 2_555
C(11) C(12) C(13) 122.1(2) yes . .
C(11) C(12) C(13) 122.1(2) yes 2_555 .
P(2) C(14) C(15) 108.5(2) yes . .
P(2) C(14) C(16) 115.0(2) yes . .
P(2) C(14) C(17) 110.3(2) yes . .
C(15) C(14) C(16) 106.5(3) yes . .
C(15) C(14) C(17) 107.9(3) yes . .
C(16) C(14) C(17) 108.4(2) yes . .
P(2) C(18) C(19) 106.9(2) yes . .
P(2) C(18) C(20) 114.6(2) yes . .
P(2) C(18) C(21) 109.6(2) yes . .
C(19) C(18) C(20) 107.3(3) yes . .
C(19) C(18) C(21) 107.6(3) yes . .
C(20) C(18) C(21) 110.5(3) yes . .
P(2) C(22) C(23) 111.0(2) yes . .
N(6) C(23) C(22) 116.3(3) yes . .
N(6) C(23) C(24) 122.1(3) yes . .
C(22) C(23) C(24) 121.6(2) yes . .
C(23) C(24) C(25) 121.1(3) yes . .
C(24) C(25) C(24) 117.0(4) yes . 2_555
C(24) C(25) C(26) 121.5(2) yes . .
C(24) C(25) C(26) 121.5(2) yes 2_555 .
C(27) C(28) C(29) 118.8(9) yes . .
C(28) C(29) C(30) 116.5(6) yes . .
C(29) C(30) C(31) 118.5(5) yes . .
C(30) C(31) C(32) 121.1(5) yes . .
C(1) C(2) H(1) 109.4 no . .
C(1) C(2) H(2) 109.9 no . .
C(1) C(2) H(3) 109.1 no . .
H(1) C(2) H(2) 109.5 no . .
H(1) C(2) H(3) 109.5 no . .
H(2) C(2) H(3) 109.5 no . .
C(1) C(3) H(4) 109.2 no . .
C(1) C(3) H(5) 110.4 no . .
C(1) C(3) H(6) 108.9 no . .
H(4) C(3) H(5) 109.5 no . .
H(4) C(3) H(6) 109.5 no . .
H(5) C(3) H(6) 109.5 no . .
C(1) C(4) H(7) 109.9 no . .
C(1) C(4) H(8) 109.8 no . .
C(1) C(4) H(9) 108.7 no . .
H(7) C(4) H(8) 109.5 no . .
H(7) C(4) H(9) 109.5 no . .
H(8) C(4) H(9) 109.5 no . .
C(5) C(6) H(10) 109.4 no . .
C(5) C(6) H(11) 109.4 no . .
C(5) C(6) H(12) 109.6 no . .
H(10) C(6) H(11) 109.5 no . .
H(10) C(6) H(12) 109.5 no . .
H(11) C(6) H(12) 109.5 no . .
C(5) C(7) H(13) 109.1 no . .
C(5) C(7) H(14) 110.2 no . .
C(5) C(7) H(15) 109.1 no . .
H(13) C(7) H(14) 109.5 no . .
H(13) C(7) H(15) 109.5 no . .
H(14) C(7) H(15) 109.5 no . .
C(5) C(8) H(16) 109.8 no . .
C(5) C(8) H(17) 108.8 no . .
C(5) C(8) H(18) 109.8 no . .
H(16) C(8) H(17) 109.5 no . .
H(16) C(8) H(18) 109.5 no . .
H(17) C(8) H(18) 109.5 no . .
P(1) C(9) H(19) 109.2 no . .
P(1) C(9) H(20) 108.9 no . .
C(10) C(9) H(19) 109.1 no . .
C(10) C(9) H(20) 108.8 no . .
H(19) C(9) H(20) 109.5 no . .
C(10) C(11) H(21) 119.0 no . .
C(12) C(11) H(21) 119.0 no . .
C(12) C(13) H(22) 109.5 no . .
C(12) C(13) H(22) 109.5 no . 2_555
C(12) C(13) H(23) 109.5 no . .
C(12) C(13) H(23) 109.5 no . 2_555
C(12) C(13) H(24) 109.5 no . .
C(12) C(13) H(24) 109.5 no . 2_555
H(22) C(13) H(22) 141.1 no . 2_555
H(22) C(13) H(23) 109.5 no . .
H(22) C(13) H(23) 56.2 no . 2_555
H(22) C(13) H(24) 109.5 no . .
H(22) C(13) H(24) 56.3 no . 2_555
H(22) C(13) H(23) 56.2 no 2_555 .
H(22) C(13) H(23) 109.5 no 2_555 2_555
H(22) C(13) H(24) 56.3 no 2_555 .
H(22) C(13) H(24) 109.5 no 2_555 2_555
H(23) C(13) H(23) 141.1 no . 2_555
H(23) C(13) H(24) 109.5 no . .
H(23) C(13) H(24) 56.2 no . 2_555
H(23) C(13) H(24) 56.2 no 2_555 .
H(23) C(13) H(24) 109.5 no 2_555 2_555
H(24) C(13) H(24) 141.1 no . 2_555
C(14) C(15) H(25) 109.6 no . .
C(14) C(15) H(26) 109.3 no . .
C(14) C(15) H(27) 109.5 no . .
H(25) C(15) H(26) 109.5 no . .
H(25) C(15) H(27) 109.5 no . .
H(26) C(15) H(27) 109.5 no . .
C(14) C(16) H(28) 109.4 no . .
C(14) C(16) H(29) 109.8 no . .
C(14) C(16) H(30) 109.2 no . .
H(28) C(16) H(29) 109.5 no . .
H(28) C(16) H(30) 109.5 no . .
H(29) C(16) H(30) 109.5 no . .
C(14) C(17) H(31) 109.3 no . .
C(14) C(17) H(32) 110.5 no . .
C(14) C(17) H(33) 108.6 no . .
H(31) C(17) H(32) 109.5 no . .
H(31) C(17) H(33) 109.5 no . .
H(32) C(17) H(33) 109.5 no . .
C(18) C(19) H(34) 109.1 no . .
C(18) C(19) H(35) 109.8 no . .
C(18) C(19) H(36) 109.5 no . .
H(34) C(19) H(35) 109.5 no . .
H(34) C(19) H(36) 109.5 no . .
H(35) C(19) H(36) 109.5 no . .
C(18) C(20) H(37) 109.2 no . .
C(18) C(20) H(38) 109.8 no . .
C(18) C(20) H(39) 109.5 no . .
H(37) C(20) H(38) 109.5 no . .
H(37) C(20) H(39) 109.5 no . .
H(38) C(20) H(39) 109.5 no . .
C(18) C(21) H(40) 109.1 no . .
C(18) C(21) H(41) 109.9 no . .
C(18) C(21) H(42) 109.4 no . .
H(40) C(21) H(41) 109.5 no . .
H(40) C(21) H(42) 109.5 no . .
H(41) C(21) H(42) 109.5 no . .
P(2) C(22) H(43) 109.5 no . .
P(2) C(22) H(44) 109.1 no . .
C(23) C(22) H(43) 108.8 no . .
C(23) C(22) H(44) 109.0 no . .
H(43) C(22) H(44) 109.5 no . .
C(23) C(24) H(45) 119.3 no . .
C(25) C(24) H(45) 119.6 no . .
C(25) C(26) H(46) 109.5 no . .
C(25) C(26) H(46) 109.5 no . 2_555
C(25) C(26) H(47) 109.5 no . .
C(25) C(26) H(47) 109.5 no . 2_555
C(25) C(26) H(48) 109.5 no . .
C(25) C(26) H(48) 109.5 no . 2_555
H(46) C(26) H(46) 141.1 no . 2_555
H(46) C(26) H(47) 109.5 no . .
H(46) C(26) H(47) 56.3 no . 2_555
H(46) C(26) H(48) 109.5 no . .
H(46) C(26) H(48) 56.3 no . 2_555
H(46) C(26) H(47) 56.3 no 2_555 .
H(46) C(26) H(47) 109.5 no 2_555 2_555
H(46) C(26) H(48) 56.3 no 2_555 .
H(46) C(26) H(48) 109.5 no 2_555 2_555
H(47) C(26) H(47) 141.1 no . 2_555
H(47) C(26) H(48) 109.5 no . .
H(47) C(26) H(48) 56.2 no . 2_555
H(47) C(26) H(48) 56.2 no 2_555 .
H(47) C(26) H(48) 109.5 no 2_555 2_555
H(48) C(26) H(48) 141.1 no . 2_555
C(28) C(27) H(49) 111.1 no . .
C(28) C(27) H(50) 109.3 no . .
C(28) C(27) H(51) 108.0 no . .
H(49) C(27) H(50) 109.5 no . .
H(49) C(27) H(51) 109.5 no . .
H(50) C(27) H(51) 109.5 no . .
C(27) C(28) H(52) 106.2 no . .
C(27) C(28) H(53) 108.9 no . .
C(29) C(28) H(52) 105.6 no . .
C(29) C(28) H(53) 107.6 no . .
H(52) C(28) H(53) 109.5 no . .
C(28) C(29) H(54) 106.3 no . .
C(28) C(29) H(55) 108.6 no . .
C(30) C(29) H(54) 107.8 no . .
C(30) C(29) H(55) 108.0 no . .
H(54) C(29) H(55) 109.5 no . .
C(29) C(30) H(56) 106.9 no . .
C(29) C(30) H(57) 107.1 no . .
C(31) C(30) H(56) 107.2 no . .
C(31) C(30) H(57) 107.6 no . .
H(56) C(30) H(57) 109.5 no . .
C(30) C(31) H(58) 105.6 no . .
C(30) C(31) H(59) 106.0 no . .
C(32) C(31) H(58) 107.5 no . .
C(32) C(31) H(59) 106.9 no . .
H(58) C(31) H(59) 109.4 no . .
C(31) C(32) H(60) 109.8 no . .
C(31) C(32) H(61) 107.7 no . .
C(31) C(32) H(62) 110.9 no . .
H(60) C(32) H(61) 109.5 no . .
H(60) C(32) H(62) 109.5 no . .
H(61) C(32) H(62) 109.5 no . .

loop_
_geom_bond_atom_site_label_1
_geom_bond_atom_site_label_2
_geom_bond_distance
_geom_bond_publ_flag
_geom_bond_site_symmetry_2
Mo(1) P(1) 2.4665(10) yes .
Mo(1) P(1) 2.4665(10) yes 2_555
Mo(1) N(1) 2.181(4) yes .
Mo(1) N(2) 2.010(2) yes .
Mo(1) N(2) 2.010(2) yes 2_555
Mo(1) N(4) 2.022(4) yes .
Mo(2) P(2) 2.4677(8) yes .
Mo(2) P(2) 2.4677(8) yes 2_555
Mo(2) N(5) 2.028(4) yes .
Mo(2) N(6) 2.177(4) yes .
Mo(2) N(7) 2.009(3) yes .
Mo(2) N(7) 2.009(3) yes 2_555
P(1) C(1) 1.897(4) yes .
P(1) C(5) 1.906(3) yes .
P(1) C(9) 1.861(3) yes .
P(2) C(14) 1.899(4) yes .
P(2) C(18) 1.908(3) yes .
P(2) C(22) 1.860(3) yes .
N(1) C(10) 1.369(4) yes .
N(1) C(10) 1.369(4) yes 2_555
N(2) N(3) 1.105(3) yes .
N(4) N(5) 1.143(6) yes .
N(6) C(23) 1.374(3) yes .
N(6) C(23) 1.374(3) yes 2_555
N(7) N(8) 1.128(4) yes .
C(1) C(2) 1.532(4) yes .
C(1) C(3) 1.535(5) yes .
C(1) C(4) 1.539(6) yes .
C(5) C(6) 1.542(5) yes .
C(5) C(7) 1.541(5) yes .
C(5) C(8) 1.547(5) yes .
C(9) C(10) 1.507(5) yes .
C(10) C(11) 1.377(5) yes .
C(11) C(12) 1.381(4) yes .
C(12) C(13) 1.487(7) yes .
C(14) C(15) 1.542(5) yes .
C(14) C(16) 1.536(4) yes .
C(14) C(17) 1.544(6) yes .
C(18) C(19) 1.528(6) yes .
C(18) C(20) 1.538(5) yes .
C(18) C(21) 1.522(6) yes .
C(22) C(23) 1.514(4) yes .
C(23) C(24) 1.382(5) yes .
C(24) C(25) 1.383(4) yes .
C(25) C(26) 1.489(7) yes .
C(27) C(28) 1.348(13) yes .
C(28) C(29) 1.405(14) yes .
C(29) C(30) 1.512(10) yes .
C(30) C(31) 1.465(11) yes .
C(31) C(32) 1.571(10) yes .
C(2) H(1) 0.950 no .
C(2) H(2) 0.950 no .
C(2) H(3) 0.950 no .
C(3) H(4) 0.950 no .
C(3) H(5) 0.950 no .
C(3) H(6) 0.950 no .
C(4) H(7) 0.950 no .
C(4) H(8) 0.950 no .
C(4) H(9) 0.950 no .
C(6) H(10) 0.950 no .
C(6) H(11) 0.950 no .
C(6) H(12) 0.950 no .
C(7) H(13) 0.950 no .
C(7) H(14) 0.950 no .
C(7) H(15) 0.950 no .
C(8) H(16) 0.950 no .
C(8) H(17) 0.950 no .
C(8) H(18) 0.950 no .
C(9) H(19) 0.950 no .
C(9) H(20) 0.950 no .
C(11) H(21) 0.950 no .
C(13) H(22) 0.950 no .
C(13) H(22) 0.950 no 2_555
C(13) H(23) 0.950 no .
C(13) H(23) 0.950 no 2_555
C(13) H(24) 0.950 no .
C(13) H(24) 0.950 no 2_555
C(15) H(25) 0.950 no .
C(15) H(26) 0.950 no .
C(15) H(27) 0.950 no .
C(16) H(28) 0.950 no .
C(16) H(29) 0.950 no .
C(16) H(30) 0.950 no .
C(17) H(31) 0.950 no .
C(17) H(32) 0.950 no .
C(17) H(33) 0.950 no .
C(19) H(34) 0.950 no .
C(19) H(35) 0.950 no .
C(19) H(36) 0.950 no .
C(20) H(37) 0.950 no .
C(20) H(38) 0.950 no .
C(20) H(39) 0.950 no .
C(21) H(40) 0.950 no .
C(21) H(41) 0.950 no .
C(21) H(42) 0.950 no .
C(22) H(43) 0.950 no .
C(22) H(44) 0.950 no .
C(24) H(45) 0.950 no .
C(26) H(46) 0.950 no .
C(26) H(46) 0.950 no 2_555
C(26) H(47) 0.950 no .
C(26) H(47) 0.950 no 2_555
C(26) H(48) 0.950 no .
C(26) H(48) 0.950 no 2_555
C(27) H(49) 0.950 no .
C(27) H(50) 0.950 no .
C(27) H(51) 0.950 no .
C(28) H(52) 0.950 no .
C(28) H(53) 0.950 no .
C(29) H(54) 0.950 no .
C(29) H(55) 0.950 no .
C(30) H(56) 0.950 no .
C(30) H(57) 0.950 no .
C(31) H(58) 0.950 no .
C(31) H(59) 0.950 no .
C(32) H(60) 0.950 no .
C(32) H(61) 0.950 no .
C(32) H(62) 0.950 no .

loop_
_geom_contact_atom_site_label_1
_geom_contact_atom_site_label_2
_geom_contact_distance
_geom_contact_site_symmetry_2
N(3) C(11) 3.500(5) 3_565
N(8) C(24) 3.491(4) 4_554
C(11) N(3) 3.500(5) 3_565
C(13) C(26) 3.416(7) 1_565
C(24) N(8) 3.491(4) 4_555
C(26) C(13) 3.416(7) 1_545
N(2) H(21) 3.497 3_565
N(3) H(19) 3.498 3_565
N(3) H(21) 2.616 3_565
N(3) H(60) 2.885 2_555
N(7) H(45) 3.517 4_554
N(8) H(45) 2.597 4_554
N(8) H(50) 3.073 1_554
N(8) H(53) 3.013 1_554
C(2) H(22) 3.047 4_564
C(2) H(24) 2.978 3_565
C(3) H(53) 3.505 1_554
C(3) H(54) 3.505 7_556
C(3) H(55) 3.425 7_556
C(4) H(10) 3.474 4_564
C(4) H(11) 3.365 4_564
C(4) H(51) 3.476 7_556
C(4) H(57) 3.410 1_554
C(6) H(7) 3.203 4_565
C(6) H(9) 3.491 4_565
C(7) H(28) 3.302 7_556
C(8) H(29) 3.565 6_555
C(9) H(20) 3.510 3_565
C(10) H(20) 3.586 3_565
C(11) H(3) 3.513 3_565
C(11) H(7) 3.588 3_565
C(11) H(20) 3.573 3_565
C(11) H(62) 3.052 4_564
C(12) H(2) 3.432 3_565
C(12) H(2) 3.432 4_565
C(12) H(7) 3.504 3_565
C(12) H(7) 3.504 4_565
C(12) H(62) 3.523 3_566
C(12) H(62) 3.523 4_564
C(13) H(2) 2.962 3_565
C(13) H(2) 2.962 4_565
C(13) H(46) 3.226 1_565
C(13) H(46) 3.226 2_565
C(13) H(47) 3.226 1_565
C(13) H(47) 3.226 2_565
C(13) H(48) 3.226 1_565
C(13) H(48) 3.226 2_565
C(13) H(62) 3.515 3_566
C(13) H(62) 3.515 4_564
C(15) H(37) 3.344 4_554
C(15) H(49) 3.485 4_554
C(16) H(14) 3.347 7_556
C(16) H(49) 2.886 4_554
C(17) H(50) 3.285 1_554
C(17) H(58) 3.378 7_556
C(17) H(61) 3.322 7_556
C(19) H(46) 3.070 4_555
C(19) H(48) 3.018 3_556
C(20) H(26) 3.510 4_555
C(20) H(56) 3.513 .
C(21) H(59) 3.572 .
C(21) H(60) 3.568 .
C(24) H(44) 3.563 3_556
C(24) H(52) 3.108 4_554
C(25) H(35) 3.586 3_556
C(25) H(35) 3.586 4_554
C(26) H(22) 3.226 1_545
C(26) H(22) 3.226 2_545
C(26) H(23) 3.226 1_545
C(26) H(23) 3.226 2_545
C(26) H(24) 3.226 1_545
C(26) H(24) 3.226 2_545
C(26) H(35) 3.043 3_556
C(26) H(35) 3.043 4_554
C(26) H(56) 3.589 3_556
C(26) H(56) 3.589 4_554
C(27) H(8) 3.557 7_556
C(27) H(25) 3.446 4_555
C(27) H(29) 3.401 4_555
C(27) H(30) 3.251 4_555
C(27) H(31) 3.348 1_556
C(27) H(43) 3.539 4_555
C(27) H(58) 3.371 7_557
C(28) H(5) 3.446 1_556
C(28) H(45) 3.263 4_555
C(28) H(47) 3.504 3_556
C(29) H(4) 3.068 7_556
C(29) H(38) 3.507 .
C(29) H(54) 3.407 7_557
C(30) H(8) 3.537 1_556
C(30) H(23) 3.548 3_566
C(30) H(38) 3.465 .
C(30) H(46) 3.593 4_555
C(30) H(47) 3.501 3_556
C(31) H(4) 3.570 7_556
C(31) H(32) 3.074 7_556
C(31) H(41) 3.506 .
C(31) H(51) 3.519 7_557
C(32) H(10) 3.531 4_565
C(32) H(21) 3.196 4_565
C(32) H(23) 3.463 3_566
C(32) H(32) 3.050 7_556
C(32) H(41) 3.407 .
H(1) H(22) 3.488 4_564
H(1) H(24) 3.355 3_565
H(2) C(12) 3.432 3_565
H(2) C(13) 2.962 3_565
H(2) H(21) 3.436 3_565
H(2) H(22) 2.171 4_564
H(2) H(23) 3.006 3_565
H(2) H(23) 3.158 4_564
H(2) H(24) 2.276 3_565
H(2) H(48) 3.574 4_554
H(2) H(57) 2.960 1_554
H(3) C(11) 3.513 3_565
H(3) H(21) 3.008 3_565
H(3) H(22) 3.226 4_564
H(3) H(24) 2.936 3_565
H(4) C(29) 3.068 7_556
H(4) C(31) 3.570 7_556
H(4) H(54) 2.815 7_556
H(4) H(55) 2.504 7_556
H(4) H(58) 3.288 7_556
H(4) H(59) 3.119 7_556
H(5) C(28) 3.446 1_554
H(5) H(53) 2.564 1_554
H(5) H(54) 3.565 1_554
H(5) H(54) 3.354 7_556
H(5) H(57) 3.168 1_554
H(5) H(58) 3.401 7_556
H(7) C(6) 3.203 4_564
H(7) C(11) 3.588 3_565
H(7) C(12) 3.504 3_565
H(7) H(10) 2.917 4_564
H(7) H(11) 3.057 4_564
H(7) H(12) 3.095 4_564
H(7) H(22) 3.270 4_564
H(7) H(57) 3.458 1_554
H(7) H(62) 3.447 1_554
H(8) C(27) 3.557 7_556
H(8) C(30) 3.537 1_554
H(8) H(10) 3.535 4_564
H(8) H(51) 2.725 7_556
H(8) H(54) 3.091 7_556
H(8) H(55) 3.359 7_556
H(8) H(57) 2.695 1_554
H(8) H(58) 3.445 1_554
H(8) H(62) 3.428 1_554
H(9) C(6) 3.491 4_564
H(9) H(10) 3.442 4_564
H(9) H(11) 2.917 4_564
H(9) H(12) 3.592 4_564
H(9) H(51) 3.406 7_556
H(10) C(4) 3.474 4_565
H(10) C(32) 3.531 4_564
H(10) H(7) 2.917 4_565
H(10) H(8) 3.535 4_565
H(10) H(9) 3.442 4_565
H(10) H(61) 3.226 4_564
H(10) H(62) 2.948 4_564
H(11) C(4) 3.365 4_565
H(11) H(7) 3.057 4_565
H(11) H(9) 2.917 4_565
H(11) H(19) 3.594 4_565
H(11) H(28) 3.429 7_556
H(11) H(29) 3.453 7_556
H(12) H(7) 3.095 4_565
H(12) H(9) 3.592 4_565
H(13) H(28) 3.209 7_556
H(13) H(60) 3.162 .
H(14) C(16) 3.347 7_556
H(14) H(28) 2.577 7_556
H(14) H(30) 3.355 7_556
H(14) H(38) 3.100 7_556
H(14) H(39) 3.332 7_556
H(14) H(40) 2.892 7_556
H(16) H(29) 3.597 6_555
H(16) H(38) 3.063 7_556
H(16) H(39) 3.465 7_556
H(16) H(55) 2.734 7_556
H(17) H(26) 3.270 6_555
H(17) H(29) 3.406 6_555
H(17) H(30) 3.533 7_556
H(17) H(39) 3.392 7_556
H(17) H(61) 3.373 4_564
H(18) H(29) 3.132 6_555
H(18) H(61) 3.456 4_564
H(19) N(3) 3.498 3_565
H(19) H(11) 3.594 4_564
H(20) C(9) 3.510 3_565
H(20) C(10) 3.586 3_565
H(20) C(11) 3.573 3_565
H(20) H(20) 2.830 3_565
H(20) H(21) 3.379 3_565
H(21) N(2) 3.497 3_565
H(21) N(3) 2.616 3_565
H(21) C(32) 3.196 4_564
H(21) H(2) 3.436 3_565
H(21) H(3) 3.008 3_565
H(21) H(20) 3.379 3_565
H(21) H(60) 3.061 4_564
H(21) H(61) 3.599 4_564
H(21) H(62) 2.539 4_564
H(22) C(2) 3.047 4_565
H(22) C(26) 3.226 1_565
H(22) H(1) 3.488 4_565
H(22) H(2) 2.171 4_565
H(22) H(3) 3.226 4_565
H(22) H(7) 3.270 4_565
H(22) H(46) 2.962 1_565
H(22) H(46) 3.150 2_565
H(22) H(47) 3.306 1_565
H(22) H(47) 2.786 2_565
H(22) H(48) 2.887 1_565
H(22) H(48) 3.219 2_565
H(22) H(56) 3.307 4_564
H(22) H(57) 3.070 4_564
H(22) H(62) 3.121 4_564
H(23) C(26) 3.226 1_565
H(23) C(30) 3.548 3_566
H(23) C(32) 3.463 3_566
H(23) H(2) 3.006 3_565
H(23) H(2) 3.158 4_565
H(23) H(35) 3.500 3_566
H(23) H(46) 3.306 1_565
H(23) H(46) 2.786 2_565
H(23) H(47) 2.887 1_565
H(23) H(47) 3.219 2_565
H(23) H(48) 2.962 1_565
H(23) H(48) 3.150 2_565
H(23) H(56) 3.104 3_566
H(23) H(57) 3.204 3_566
H(23) H(60) 3.474 3_566
H(23) H(62) 2.766 3_566
H(24) C(2) 2.978 3_565
H(24) C(26) 3.226 1_565
H(24) H(1) 3.355 3_565
H(24) H(2) 2.276 3_565
H(24) H(3) 2.936 3_565
H(24) H(35) 3.465 4_564
H(24) H(46) 2.887 1_565
H(24) H(46) 3.219 2_565
H(24) H(47) 2.962 1_565
H(24) H(47) 3.150 2_565
H(24) H(48) 3.306 1_565
H(24) H(48) 2.786 2_565
H(24) H(62) 3.410 4_564
H(25) C(27) 3.446 4_554
H(25) H(37) 3.027 4_554
H(25) H(39) 3.542 4_554
H(25) H(49) 2.648 4_554
H(25) H(52) 2.941 4_554
H(26) C(20) 3.510 4_554
H(26) H(17) 3.270 6_545
H(26) H(37) 3.181 4_554
H(26) H(39) 3.053 4_554
H(26) H(43) 3.584 4_554
H(26) H(50) 2.823 1_554
H(27) H(37) 3.271 4_554
H(28) C(7) 3.302 7_556
H(28) H(11) 3.429 7_556
H(28) H(13) 3.209 7_556
H(28) H(14) 2.577 7_556
H(28) H(61) 3.375 7_556
H(29) C(8) 3.565 6_545
H(29) C(27) 3.401 4_554
H(29) H(11) 3.453 7_556
H(29) H(16) 3.597 6_545
H(29) H(17) 3.406 6_545
H(29) H(18) 3.132 6_545
H(29) H(49) 2.474 4_554
H(29) H(61) 3.466 7_556
H(30) C(27) 3.251 4_554
H(30) H(14) 3.355 7_556
H(30) H(17) 3.533 7_556
H(30) H(49) 2.481 4_554
H(30) H(50) 3.228 4_554
H(31) C(27) 3.348 1_554
H(31) H(50) 2.521 1_554
H(31) H(51) 3.513 1_554
H(31) H(53) 3.256 1_554
H(31) H(58) 3.352 7_556
H(32) C(31) 3.074 7_556
H(32) C(32) 3.050 7_556
H(32) H(50) 3.257 1_554
H(32) H(58) 2.722 7_556
H(32) H(59) 2.952 7_556
H(32) H(60) 3.374 7_556
H(32) H(61) 2.377 7_556
H(33) H(58) 3.590 7_556
H(33) H(59) 3.502 7_556
H(34) H(46) 3.547 4_555
H(34) H(48) 3.429 3_556
H(35) C(25) 3.586 3_556
H(35) C(26) 3.043 3_556
H(35) H(23) 3.500 3_566
H(35) H(24) 3.465 4_565
H(35) H(46) 2.220 4_555
H(35) H(47) 3.043 3_556
H(35) H(47) 3.236 4_555
H(35) H(48) 2.352 3_556
H(35) H(56) 2.833 .
H(36) H(45) 3.126 3_556
H(36) H(46) 3.184 4_555
H(36) H(48) 2.908 3_556
H(37) C(15) 3.344 4_555
H(37) H(25) 3.027 4_555
H(37) H(26) 3.181 4_555
H(37) H(27) 3.271 4_555
H(37) H(46) 3.230 4_555
H(37) H(48) 3.599 3_556
H(37) H(52) 3.492 .
H(37) H(56) 3.382 .
H(38) C(29) 3.507 .
H(38) C(30) 3.465 .
H(38) H(14) 3.100 7_556
H(38) H(16) 3.063 7_556
H(38) H(52) 3.565 .
H(38) H(55) 2.842 .
H(38) H(56) 2.910 .
H(38) H(59) 3.066 .
H(39) H(14) 3.332 7_556
H(39) H(16) 3.465 7_556
H(39) H(17) 3.392 7_556
H(39) H(25) 3.542 4_555
H(39) H(26) 3.053 4_555
H(40) H(14) 2.892 7_556
H(40) H(59) 3.458 .
H(41) C(31) 3.506 .
H(41) C(32) 3.407 .
H(41) H(56) 3.523 .
H(41) H(59) 2.897 .
H(41) H(60) 2.621 .
H(43) C(27) 3.539 4_554
H(43) H(26) 3.584 4_555
H(43) H(49) 3.120 4_554
H(43) H(50) 3.175 4_554
H(43) H(52) 3.563 4_554
H(44) C(24) 3.563 3_556
H(44) H(44) 3.051 3_556
H(44) H(45) 3.335 3_556
H(45) N(7) 3.517 4_555
H(45) N(8) 2.597 4_555
H(45) C(28) 3.263 4_554
H(45) H(36) 3.126 3_556
H(45) H(44) 3.335 3_556
H(45) H(50) 3.401 4_554
H(45) H(52) 2.595 4_554
H(45) H(53) 3.211 4_554
H(46) C(13) 3.226 1_545
H(46) C(19) 3.070 4_554
H(46) C(30) 3.593 4_554
H(46) H(22) 2.962 1_545
H(46) H(22) 3.150 2_545
H(46) H(23) 3.306 1_545
H(46) H(23) 2.786 2_545
H(46) H(24) 2.887 1_545
H(46) H(24) 3.219 2_545
H(46) H(34) 3.547 4_554
H(46) H(35) 2.220 4_554
H(46) H(36) 3.184 4_554
H(46) H(37) 3.230 4_554
H(46) H(52) 3.232 4_554
H(46) H(56) 2.757 4_554
H(47) C(13) 3.226 1_545
H(47) C(28) 3.504 3_556
H(47) C(30) 3.501 3_556
H(47) H(22) 3.306 1_545
H(47) H(22) 2.786 2_545
H(47) H(23) 2.887 1_545
H(47) H(23) 3.219 2_545
H(47) H(24) 2.962 1_545
H(47) H(24) 3.150 2_545
H(47) H(35) 3.043 3_556
H(47) H(35) 3.236 4_554
H(47) H(52) 2.872 3_556
H(47) H(53) 3.330 3_556
H(47) H(56) 2.822 3_556
H(47) H(57) 3.415 3_556
H(48) C(13) 3.226 1_545
H(48) C(19) 3.018 3_556
H(48) H(2) 3.574 4_555
H(48) H(22) 2.887 1_545
H(48) H(22) 3.219 2_545
H(48) H(23) 2.962 1_545
H(48) H(23) 3.150 2_545
H(48) H(24) 3.306 1_545
H(48) H(24) 2.786 2_545
H(48) H(34) 3.429 3_556
H(48) H(35) 2.352 3_556
H(48) H(36) 2.908 3_556
H(48) H(37) 3.599 3_556
H(48) H(52) 3.509 4_554
H(48) H(56) 3.552 3_556
H(49) C(15) 3.485 4_555
H(49) C(16) 2.886 4_555
H(49) H(25) 2.648 4_555
H(49) H(29) 2.474 4_555
H(49) H(30) 2.481 4_555
H(49) H(43) 3.120 4_555
H(50) N(8) 3.073 1_556
H(50) C(17) 3.285 1_556
H(50) H(26) 2.823 1_556
H(50) H(30) 3.228 4_555
H(50) H(31) 2.521 1_556
H(50) H(32) 3.257 1_556
H(50) H(43) 3.175 4_555
H(50) H(45) 3.401 4_555
H(50) H(58) 3.379 7_557
H(51) C(4) 3.476 7_556
H(51) C(31) 3.519 7_557
H(51) H(8) 2.725 7_556
H(51) H(9) 3.406 7_556
H(51) H(31) 3.513 1_556
H(51) H(58) 2.658 7_557
H(51) H(61) 3.586 7_557
H(52) C(24) 3.108 4_555
H(52) H(25) 2.941 4_555
H(52) H(37) 3.492 .
H(52) H(38) 3.565 .
H(52) H(43) 3.563 4_555
H(52) H(45) 2.595 4_555
H(52) H(46) 3.232 4_555
H(52) H(47) 2.872 3_556
H(52) H(48) 3.509 4_555
H(53) N(8) 3.013 1_556
H(53) C(3) 3.505 1_556
H(53) H(5) 2.564 1_556
H(53) H(31) 3.256 1_556
H(53) H(45) 3.211 4_555
H(53) H(47) 3.330 3_556
H(53) H(58) 3.590 7_557
H(54) C(3) 3.505 7_556
H(54) C(29) 3.407 7_557
H(54) H(4) 2.815 7_556
H(54) H(5) 3.565 1_556
H(54) H(5) 3.354 7_556
H(54) H(8) 3.091 7_556
H(54) H(54) 2.523 7_557
H(54) H(57) 3.499 7_557
H(54) H(58) 3.171 7_557
H(55) C(3) 3.425 7_556
H(55) H(4) 2.504 7_556
H(55) H(8) 3.359 7_556
H(55) H(16) 2.734 7_556
H(55) H(38) 2.842 .
H(56) C(20) 3.513 .
H(56) C(26) 3.589 3_556
H(56) H(22) 3.307 4_565
H(56) H(23) 3.104 3_566
H(56) H(35) 2.833 .
H(56) H(37) 3.382 .
H(56) H(38) 2.910 .
H(56) H(41) 3.523 .
H(56) H(46) 2.757 4_555
H(56) H(47) 2.822 3_556
H(56) H(48) 3.552 3_556
H(57) C(4) 3.410 1_556
H(57) H(2) 2.960 1_556
H(57) H(5) 3.168 1_556
H(57) H(7) 3.458 1_556
H(57) H(8) 2.695 1_556
H(57) H(22) 3.070 4_565
H(57) H(23) 3.204 3_566
H(57) H(47) 3.415 3_556
H(57) H(54) 3.499 7_557
H(58) C(17) 3.378 7_556
H(58) C(27) 3.371 7_557
H(58) H(4) 3.288 7_556
H(58) H(5) 3.401 7_556
H(58) H(8) 3.445 1_556
H(58) H(31) 3.352 7_556
H(58) H(32) 2.722 7_556
H(58) H(33) 3.590 7_556
H(58) H(50) 3.379 7_557
H(58) H(51) 2.658 7_557
H(58) H(53) 3.590 7_557
H(58) H(54) 3.171 7_557
H(59) C(21) 3.572 .
H(59) H(4) 3.119 7_556
H(59) H(32) 2.952 7_556
H(59) H(33) 3.502 7_556
H(59) H(38) 3.066 .
H(59) H(40) 3.458 .
H(59) H(41) 2.897 .
H(60) N(3) 2.885 2_555
H(60) C(21) 3.568 .
H(60) H(13) 3.162 .
H(60) H(21) 3.061 4_565
H(60) H(23) 3.474 3_566
H(60) H(32) 3.374 7_556
H(60) H(41) 2.621 .
H(61) C(17) 3.322 7_556
H(61) H(10) 3.226 4_565
H(61) H(17) 3.373 4_565
H(61) H(18) 3.456 4_565
H(61) H(21) 3.599 4_565
H(61) H(28) 3.375 7_556
H(61) H(29) 3.466 7_556
H(61) H(32) 2.377 7_556
H(61) H(51) 3.586 7_557
H(62) C(11) 3.052 4_565
H(62) C(12) 3.523 3_566
H(62) C(13) 3.515 3_566
H(62) H(7) 3.447 1_556
H(62) H(8) 3.428 1_556
H(62) H(10) 2.948 4_565
H(62) H(21) 2.539 4_565
H(62) H(22) 3.121 4_565
H(62) H(23) 2.766 3_566
H(62) H(24) 3.410 4_565

loop_
_geom_torsion_atom_site_label_1
_geom_torsion_atom_site_label_2
_geom_torsion_atom_site_label_3
_geom_torsion_atom_site_label_4
_geom_torsion
_geom_torsion_site_symmetry_1
_geom_torsion_site_symmetry_3
_geom_torsion_site_symmetry_4
P(1) Mo(1) P(1) C(1) -140.52(14) . 2_555 2_555
P(1) Mo(1) P(1) C(5) 77.85(16) . 2_555 2_555
P(1) Mo(1) P(1) C(9) -30.75(13) . 2_555 2_555
P(1) Mo(1) P(1) C(1) -140.52(14) 2_555 . .
P(1) Mo(1) P(1) C(5) 77.85(16) 2_555 . .
P(1) Mo(1) P(1) C(9) -30.75(13) 2_555 . .
P(1) Mo(1) N(1) C(10) 24.42(14) . . .
P(1) Mo(1) N(1) C(10) -155.58(14) . . 2_555
N(1) Mo(1) P(1) C(1) -140.52(13) . . .
N(1) Mo(1) P(1) C(5) 77.85(14) . . .
N(1) Mo(1) P(1) C(9) -30.75(10) . . .
P(1) Mo(1) N(2) N(3) -176(8) . . .
N(2) Mo(1) P(1) C(1) -49.93(16) . . .
N(2) Mo(1) P(1) C(5) 168.45(17) . . .
N(2) Mo(1) P(1) C(9) 59.85(13) . . .
P(1) Mo(1) N(2) N(3) -20(12) . 2_555 2_555
N(2) Mo(1) P(1) C(1) 129.39(16) 2_555 . .
N(2) Mo(1) P(1) C(5) -12.24(17) 2_555 . .
N(2) Mo(1) P(1) C(9) -120.84(13) 2_555 . .
N(4) Mo(1) P(1) C(1) 39.48(13) . . .
N(4) Mo(1) P(1) C(5) -102.15(14) . . .
N(4) Mo(1) P(1) C(9) 149.25(10) . . .
P(1) Mo(1) N(1) C(10) -155.58(14) 2_555 . .
P(1) Mo(1) N(1) C(10) 24.42(14) 2_555 . 2_555
N(1) Mo(1) P(1) C(1) -140.52(13) . 2_555 2_555
N(1) Mo(1) P(1) C(5) 77.85(14) . 2_555 2_555
N(1) Mo(1) P(1) C(9) -30.75(10) . 2_555 2_555
P(1) Mo(1) N(2) N(3) -20(12) 2_555 . .
N(2) Mo(1) P(1) C(1) 129.39(16) . 2_555 2_555
N(2) Mo(1) P(1) C(5) -12.24(17) . 2_555 2_555
N(2) Mo(1) P(1) C(9) -120.84(13) . 2_555 2_555
P(1) Mo(1) N(2) N(3) -176(8) 2_555 2_555 2_555
N(2) Mo(1) P(1) C(1) -49.93(16) 2_555 2_555 2_555
N(2) Mo(1) P(1) C(5) 168.45(17) 2_555 2_555 2_555
N(2) Mo(1) P(1) C(9) 59.85(13) 2_555 2_555 2_555
N(4) Mo(1) P(1) C(1) 39.48(13) . 2_555 2_555
N(4) Mo(1) P(1) C(5) -102.15(14) . 2_555 2_555
N(4) Mo(1) P(1) C(9) 149.25(10) . 2_555 2_555
N(1) Mo(1) N(2) N(3) -98(12) . . .
N(2) Mo(1) N(1) C(10) -64.36(16) . . .
N(2) Mo(1) N(1) C(10) 115.64(16) . . 2_555
N(1) Mo(1) N(2) N(3) -98(12) . 2_555 2_555
N(2) Mo(1) N(1) C(10) 115.64(16) 2_555 . .
N(2) Mo(1) N(1) C(10) -64.36(16) 2_555 . 2_555
N(2) Mo(1) N(2) N(3) 82(16) . 2_555 2_555
N(2) Mo(1) N(2) N(3) 82(16) 2_555 . .
N(4) Mo(1) N(2) N(3) 82(12) . . .
N(4) Mo(1) N(2) N(3) 82(12) . 2_555 2_555
P(2) Mo(2) P(2) C(14) 77.57(17) . 2_555 2_555
P(2) Mo(2) P(2) C(18) -140.36(16) . 2_555 2_555
P(2) Mo(2) P(2) C(22) -31.03(15) . 2_555 2_555
P(2) Mo(2) P(2) C(14) 77.57(17) 2_555 . .
P(2) Mo(2) P(2) C(18) -140.36(16) 2_555 . .
P(2) Mo(2) P(2) C(22) -31.03(15) 2_555 . .
N(5) Mo(2) P(2) C(14) -102.43(15) . . .
N(5) Mo(2) P(2) C(18) 39.64(16) . . .
N(5) Mo(2) P(2) C(22) 148.97(11) . . .
P(2) Mo(2) N(6) C(23) 24.54(18) . . .
P(2) Mo(2) N(6) C(23) -155.46(18) . . 2_555
N(6) Mo(2) P(2) C(14) 77.57(15) . . .
N(6) Mo(2) P(2) C(18) -140.36(16) . . .
N(6) Mo(2) P(2) C(22) -31.03(11) . . .
P(2) Mo(2) N(7) N(8) 49(16) . . .
N(7) Mo(2) P(2) C(14) -12.24(17) . . .
N(7) Mo(2) P(2) C(18) 129.82(18) . . .
N(7) Mo(2) P(2) C(22) -120.84(15) . . .
P(2) Mo(2) N(7) N(8) -107(16) . 2_555 2_555
N(7) Mo(2) P(2) C(14) 167.98(17) 2_555 . .
N(7) Mo(2) P(2) C(18) -49.95(18) 2_555 . .
N(7) Mo(2) P(2) C(22) 59.39(15) 2_555 . .
N(5) Mo(2) P(2) C(14) -102.43(15) . 2_555 2_555
N(5) Mo(2) P(2) C(18) 39.64(16) . 2_555 2_555
N(5) Mo(2) P(2) C(22) 148.97(11) . 2_555 2_555
P(2) Mo(2) N(6) C(23) -155.46(18) 2_555 . .
P(2) Mo(2) N(6) C(23) 24.54(18) 2_555 . 2_555
N(6) Mo(2) P(2) C(14) 77.57(15) . 2_555 2_555
N(6) Mo(2) P(2) C(18) -140.36(16) . 2_555 2_555
N(6) Mo(2) P(2) C(22) -31.03(11) . 2_555 2_555
P(2) Mo(2) N(7) N(8) -107(16) 2_555 . .
N(7) Mo(2) P(2) C(14) 167.98(17) . 2_555 2_555
N(7) Mo(2) P(2) C(18) -49.95(18) . 2_555 2_555
N(7) Mo(2) P(2) C(22) 59.39(15) . 2_555 2_555
P(2) Mo(2) N(7) N(8) 49(16) 2_555 2_555 2_555
N(7) Mo(2) P(2) C(14) -12.24(17) 2_555 2_555 2_555
N(7) Mo(2) P(2) C(18) 129.82(18) 2_555 2_555 2_555
N(7) Mo(2) P(2) C(22) -120.84(15) 2_555 2_555 2_555
N(5) Mo(2) N(7) N(8) 151(16) . . .
N(5) Mo(2) N(7) N(8) 151(16) . 2_555 2_555
N(6) Mo(2) N(7) N(8) -29(16) . . .
N(7) Mo(2) N(6) C(23) 115.98(19) . . .
N(7) Mo(2) N(6) C(23) -64.0(2) . . 2_555
N(6) Mo(2) N(7) N(8) -29(16) . 2_555 2_555
N(7) Mo(2) N(6) C(23) -64.02(19) 2_555 . .
N(7) Mo(2) N(6) C(23) 116.0(2) 2_555 . 2_555
N(7) Mo(2) N(7) N(8) 151(23) . 2_555 2_555
N(7) Mo(2) N(7) N(8) 151(22) 2_555 . .
Mo(1) P(1) C(1) C(2) 22.4(2) . . .
Mo(1) P(1) C(1) C(3) -92.9(2) . . .
Mo(1) P(1) C(1) C(4) 141.6(2) . . .
Mo(1) P(1) C(5) C(6) -51.5(2) . . .
Mo(1) P(1) C(5) C(7) 66.6(2) . . .
Mo(1) P(1) C(5) C(8) -170.1(2) . . .
Mo(1) P(1) C(9) C(10) 41.2(2) . . .
C(1) P(1) C(5) C(6) 161.8(2) . . .
C(1) P(1) C(5) C(7) -80.1(3) . . .
C(1) P(1) C(5) C(8) 43.2(3) . . .
C(5) P(1) C(1) C(2) 168.2(2) . . .
C(5) P(1) C(1) C(3) 52.9(3) . . .
C(5) P(1) C(1) C(4) -72.6(2) . . .
C(1) P(1) C(9) C(10) 166.5(2) . . .
C(9) P(1) C(1) C(2) -83.1(2) . . .
C(9) P(1) C(1) C(3) 161.6(2) . . .
C(9) P(1) C(1) C(4) 36.2(2) . . .
C(5) P(1) C(9) C(10) -81.6(2) . . .
C(9) P(1) C(5) C(6) 52.8(2) . . .
C(9) P(1) C(5) C(7) 170.9(2) . . .
C(9) P(1) C(5) C(8) -65.8(3) . . .
Mo(2) P(2) C(14) C(15) -52.3(2) . . .
Mo(2) P(2) C(14) C(16) -171.4(2) . . .
Mo(2) P(2) C(14) C(17) 65.7(2) . . .
Mo(2) P(2) C(18) C(19) 23.0(3) . . .
Mo(2) P(2) C(18) C(20) 141.7(2) . . .
Mo(2) P(2) C(18) C(21) -93.4(2) . . .
Mo(2) P(2) C(22) C(23) 41.3(2) . . .
C(14) P(2) C(18) C(19) 169.0(2) . . .
C(14) P(2) C(18) C(20) -72.2(3) . . .
C(14) P(2) C(18) C(21) 52.6(3) . . .
C(18) P(2) C(14) C(15) 160.4(2) . . .
C(18) P(2) C(14) C(16) 41.3(3) . . .
C(18) P(2) C(14) C(17) -81.6(2) . . .
C(14) P(2) C(22) C(23) -81.3(2) . . .
C(22) P(2) C(14) C(15) 52.1(2) . . .
C(22) P(2) C(14) C(16) -67.1(3) . . .
C(22) P(2) C(14) C(17) 170.1(2) . . .
C(18) P(2) C(22) C(23) 167.0(2) . . .
C(22) P(2) C(18) C(19) -82.5(2) . . .
C(22) P(2) C(18) C(20) 36.2(3) . . .
C(22) P(2) C(18) C(21) 161.1(2) . . .
Mo(1) N(1) C(10) C(9) -2.9(2) . . .
Mo(1) N(1) C(10) C(11) 179.5(2) . . .
Mo(1) N(1) C(10) C(9) -2.9(2) . 2_555 2_555
Mo(1) N(1) C(10) C(11) 179.5(2) . 2_555 2_555
C(10) N(1) C(10) C(9) 177.1(2) . 2_555 2_555
C(10) N(1) C(10) C(11) -0.5(3) . 2_555 2_555
C(10) N(1) C(10) C(9) 177.1(2) 2_555 . .
C(10) N(1) C(10) C(11) -0.5(3) 2_555 . .
Mo(2) N(6) C(23) C(22) -3.0(3) . . .
Mo(2) N(6) C(23) C(24) 178.5(2) . . .
Mo(2) N(6) C(23) C(22) -3.0(3) . 2_555 2_555
Mo(2) N(6) C(23) C(24) 178.5(2) . 2_555 2_555
C(23) N(6) C(23) C(22) 177.0(2) . 2_555 2_555
C(23) N(6) C(23) C(24) -1.5(4) . 2_555 2_555
C(23) N(6) C(23) C(22) 177.0(2) 2_555 . .
C(23) N(6) C(23) C(24) -1.5(4) 2_555 . .
P(1) C(9) C(10) N(1) -30.0(2) . . .
P(1) C(9) C(10) C(11) 147.7(2) . . .
N(1) C(10) C(11) C(12) 1.1(4) . . .
C(9) C(10) C(11) C(12) -176.4(2) . . .
C(10) C(11) C(12) C(11) -0.5(3) . . 2_555
C(10) C(11) C(12) C(13) 179.5(2) . . .
P(2) C(22) C(23) N(6) -30.0(3) . . .
P(2) C(22) C(23) C(24) 148.6(3) . . .
N(6) C(23) C(24) C(25) 3.1(5) . . .
C(22) C(23) C(24) C(25) -175.4(3) . . .
C(23) C(24) C(25) C(24) -1.5(4) . . 2_555
C(23) C(24) C(25) C(26) 178.5(2) . . .
C(27) C(28) C(29) C(30) -176.8(8) . . .
C(28) C(29) C(30) C(31) 179.3(7) . . .
C(29) C(30) C(31) C(32) -178.1(6) . . .
